data_7039620
loop_
_publ_author_name
'Jiang, Shi'
'Quintero-Duque, Samuel'
'Roisnel, Thierry'
'Dorcet, Vincent'
'Grellier, Mary'
'Sabo-Etienne, Sylviane'
'Darcel, Christophe'
'Sortais, Jean-Baptiste'

_publ_section_title
;
 Direct synthesis of dicarbonyl PCP-iron hydride complexes and catalytic
 dehydrogenative borylation of styrene.
;
_journal_issue 27
_journal_name_full 'Dalton transactions (Cambridge, England : 2003)'
_journal_page_first 11101
_journal_page_last 11108
_journal_paper_doi 10.1039/c6dt01149g
_journal_volume 45
_journal_year 2016
_chemical_compound_source 'synthesis as described'
_chemical_formula_moiety 'C32 H24 Fe O4 P2'
_chemical_formula_sum 'C32 H24 Fe O4 P2'
_chemical_formula_weight 590.3
_chemical_name_systematic
;
 ?
;
_space_group_IT_number 2
_symmetry_cell_setting triclinic
_symmetry_Int_Tables_number 2
_symmetry_space_group_name_Hall '-P 1'
_symmetry_space_group_name_H-M 'P -1'
_atom_sites_solution_hydrogens geom
_atom_sites_solution_primary direct
_atom_sites_solution_secondary difmap
_audit_conform_dict_location ftp://ftp.iucr.org/pub/cif_core.dic
_audit_conform_dict_name cif_core.dic
_audit_conform_dict_version 2.3
_audit_creation_date 2014-04-18T14:09:56-00:00
_audit_creation_method 'WinGX routine CIF_UPDATE'
_audit_update_record
;
2016-03-18 deposited with the CCDC.
2016-06-14 downloaded from the CCDC.
;
_cell_angle_alpha 94.786(3)
_cell_angle_beta 102.709(3)
_cell_angle_gamma 106.046(2)
_cell_formula_units_Z 2
_cell_length_a 9.6020(5)
_cell_length_b 9.7605(6)
_cell_length_c 17.4387(11)
_cell_measurement_reflns_used 7673
_cell_measurement_temperature 150(2)
_cell_measurement_theta_max 27.34
_cell_measurement_theta_min 2.28
_cell_measurement_wavelength 0.71073
_cell_volume 1513.96(16)
_computing_cell_refinement 'Bruker APEX2 (Bruker, 2006)'
_computing_data_collection 'Bruker APEX2 (Bruker, 2006)'
_computing_data_reduction 'Bruker APEX2 (Bruker, 2006)'
_computing_molecular_graphics 'Ortep-3 for Windows (Farrugia, 1997)'
_computing_publication_material
;
           WinGX publication routines (Farrugia, 2012),
           CRYSCAL (T. Roisnel, local program)
;
_computing_structure_refinement 'SHELXL-97 (Sheldrick, 1997)'
_computing_structure_solution 'SIR97 (Altomare et al., 1999)'
_diffrn_ambient_temperature 150(2)
_diffrn_detector 'CCD plate'
_diffrn_measured_fraction_theta_full 0.994
_diffrn_measured_fraction_theta_max 0.994
_diffrn_measurement_device_type 'APEXII, Bruker-AXS'
_diffrn_measurement_method 'CCD rotation images, thin slices'
_diffrn_radiation_monochromator graphite
_diffrn_radiation_probe x-ray
_diffrn_radiation_type MoK\a
_diffrn_radiation_wavelength 0.71073
_diffrn_reflns_av_R_equivalents 0.0342
_diffrn_reflns_av_unetI/netI 0.0403
_diffrn_reflns_limit_h_max 12
_diffrn_reflns_limit_h_min -12
_diffrn_reflns_limit_k_max 12
_diffrn_reflns_limit_k_min -12
_diffrn_reflns_limit_l_max 22
_diffrn_reflns_limit_l_min -22
_diffrn_reflns_number 22841
_diffrn_reflns_theta_full 27.48
_diffrn_reflns_theta_max 27.48
_diffrn_reflns_theta_min 3.01
_exptl_absorpt_coefficient_mu 0.637
_exptl_absorpt_correction_T_max 0.915
_exptl_absorpt_correction_T_min 0.771
_exptl_absorpt_correction_type multi-scan
_exptl_absorpt_process_details
;
  [Sheldrick, G.M. (2002). SADABS Bruker AXS Inc., Madison, Wisconsin, USA]
;
_exptl_crystal_colour colourless
_exptl_crystal_density_diffrn 1.295
_exptl_crystal_density_method 'not measured'
_exptl_crystal_description prism
_exptl_crystal_F_000 608
_exptl_crystal_size_max 0.56
_exptl_crystal_size_mid 0.39
_exptl_crystal_size_min 0.14
_platon_squeeze_details
;
;
_refine_diff_density_max 0.486
_refine_diff_density_min -0.272
_refine_diff_density_rms 0.072
_refine_ls_extinction_method none
_refine_ls_goodness_of_fit_ref 1.05
_refine_ls_hydrogen_treatment mixed
_refine_ls_matrix_type full
_refine_ls_number_parameters 355
_refine_ls_number_reflns 6896
_refine_ls_number_restraints 1
_refine_ls_restrained_S_all 1.05
_refine_ls_R_factor_all 0.0505
_refine_ls_R_factor_gt 0.0425
_refine_ls_shift/su_max 0.001
_refine_ls_shift/su_mean 0
_refine_ls_structure_factor_coef Fsqd
_refine_ls_weighting_details 'calc w=1/[\s^2^(Fo^2^)+(0.0590P)^2^+0.9120P] where P=(Fo^2^+2Fc^2^)/3'
_refine_ls_weighting_scheme calc
_refine_ls_wR_factor_gt 0.1137
_refine_ls_wR_factor_ref 0.1176
_reflns_number_gt 5830
_reflns_number_total 6896
_reflns_threshold_expression >2sigma(I)
_cod_data_source_file c6dt01149g2.cif
_cod_data_source_block SQD224
_cod_depositor_comments 'Adding full bibliography for 7039619--7039625.cif.'
_cod_original_cell_volume 1513.96(15)
_cod_database_code 7039620

loop_
_symmetry_equiv_pos_as_xyz
'x, y, z'
'-x, -y, -z'

loop_
_atom_site_label
_atom_site_type_symbol
_atom_site_fract_x
_atom_site_fract_y
_atom_site_fract_z
_atom_site_U_iso_or_equiv
_atom_site_adp_type
_atom_site_occupancy
_atom_site_symmetry_multiplicity
_atom_site_calc_flag
_atom_site_refinement_flags
Fe1 Fe 0.44579(3) 0.09715(3) 0.232768(18) 0.01964(10) Uani 1 1 d D
H1 H 0.549(3) 0.123(3) 0.1793(16) 0.05 Uiso 1 1 d D
P1 P 0.26938(6) -0.01455(6) 0.12732(3) 0.02129(13) Uani 1 1 d .
P2 P 0.61442(6) 0.27203(6) 0.31743(3) 0.02335(14) Uani 1 1 d .
C1 C 0.5308(2) -0.0393(2) 0.25573(14) 0.0254(5) Uani 1 1 d .
O2 O 0.5910(2) -0.12373(18) 0.26875(12) 0.0384(4) Uani 1 1 d .
C3 C 0.3188(3) 0.0755(2) 0.29588(14) 0.0265(5) Uani 1 1 d .
O4 O 0.2355(2) 0.0653(2) 0.33433(12) 0.0450(5) Uani 1 1 d .
C5 C 0.3905(2) 0.2637(2) 0.19231(14) 0.0232(4) Uani 1 1 d .
C6 C 0.3246(3) 0.5015(3) 0.13153(17) 0.0342(6) Uani 1 1 d .
H6 H 0.3016 0.5822 0.1114 0.041 Uiso 1 1 calc R
C11 C 0.2536(3) 0.3641(3) 0.08772(16) 0.0325(5) Uani 1 1 d .
H11 H 0.1842 0.3501 0.0375 0.039 Uiso 1 1 calc R
C12 C 0.2878(3) 0.2486(2) 0.11991(14) 0.0259(5) Uani 1 1 d .
O13 O 0.22042(19) 0.10828(17) 0.07747(10) 0.0318(4) Uani 1 1 d .
C14 C 0.2941(3) -0.1373(2) 0.05100(13) 0.0252(5) Uani 1 1 d .
C15 C 0.1709(3) -0.2326(3) -0.00454(16) 0.0412(6) Uani 1 1 d .
H15 H 0.0726 -0.2308 -0.0043 0.049 Uiso 1 1 calc R
C16 C 0.1916(4) -0.3303(3) -0.06036(17) 0.0506(8) Uani 1 1 d .
H16 H 0.1075 -0.3947 -0.0984 0.061 Uiso 1 1 calc R
C17 C 0.3339(4) -0.3340(3) -0.06066(16) 0.0456(7) Uani 1 1 d .
H17 H 0.3474 -0.4016 -0.0986 0.055 Uiso 1 1 calc R
C18 C 0.4566(3) -0.2399(3) -0.00617(17) 0.0410(6) Uani 1 1 d .
H18 H 0.5546 -0.2424 -0.0067 0.049 Uiso 1 1 calc R
C19 C 0.4370(3) -0.1412(3) 0.04967(15) 0.0307(5) Uani 1 1 d .
H19 H 0.5218 -0.0762 0.0871 0.037 Uiso 1 1 calc R
C20 C 0.0925(2) -0.1173(2) 0.14458(14) 0.0265(5) Uani 1 1 d .
C21 C 0.0894(3) -0.2366(3) 0.18355(17) 0.0371(6) Uani 1 1 d .
H21 H 0.1773 -0.2653 0.1976 0.045 Uiso 1 1 calc R
C22 C -0.0398(4) -0.3138(3) 0.20212(19) 0.0503(8) Uani 1 1 d .
H22 H -0.0412 -0.3958 0.2281 0.06 Uiso 1 1 calc R
C23 C -0.1657(4) -0.2707(4) 0.1826(2) 0.0615(10) Uani 1 1 d .
H23 H -0.2544 -0.3224 0.1959 0.074 Uiso 1 1 calc R
C24 C -0.1650(3) -0.1529(4) 0.1438(2) 0.0621(10) Uani 1 1 d .
H24 H -0.2534 -0.1249 0.13 0.075 Uiso 1 1 calc R
C25 C -0.0359(3) -0.0751(3) 0.12494(17) 0.0419(6) Uani 1 1 d .
H25 H -0.0353 0.0065 0.0987 0.05 Uiso 1 1 calc R
C31 C 0.4290(3) 0.5226(3) 0.20444(17) 0.0341(6) Uani 1 1 d .
H31 H 0.4774 0.6165 0.234 0.041 Uiso 1 1 calc R
C32 C 0.4602(3) 0.4033(2) 0.23250(15) 0.0275(5) Uani 1 1 d .
O33 O 0.5699(2) 0.42085(17) 0.30364(11) 0.0358(4) Uani 1 1 d .
C34 C 0.8122(3) 0.3221(2) 0.31853(14) 0.0280(5) Uani 1 1 d .
C35 C 0.8623(3) 0.2557(3) 0.26162(16) 0.0348(6) Uani 1 1 d .
H35 H 0.7929 0.1824 0.221 0.042 Uiso 1 1 calc R
C36 C 1.0146(3) 0.2961(3) 0.26365(18) 0.0442(7) Uani 1 1 d .
H36 H 1.0487 0.2494 0.2248 0.053 Uiso 1 1 calc R
C37 C 1.1150(3) 0.4032(4) 0.32173(18) 0.0498(8) Uani 1 1 d .
H37 H 1.2184 0.4311 0.3227 0.06 Uiso 1 1 calc R
C38 C 1.0662(3) 0.4709(4) 0.37895(19) 0.0564(9) Uani 1 1 d .
H38 H 1.1359 0.5452 0.419 0.068 Uiso 1 1 calc R
C39 C 0.9156(3) 0.4299(3) 0.37769(17) 0.0450(7) Uani 1 1 d .
H39 H 0.8824 0.4754 0.4174 0.054 Uiso 1 1 calc R
C40 C 0.6184(2) 0.2640(3) 0.42166(14) 0.0277(5) Uani 1 1 d .
C41 C 0.6947(3) 0.1790(3) 0.46049(16) 0.0418(6) Uani 1 1 d .
H41 H 0.7531 0.1365 0.4345 0.05 Uiso 1 1 calc R
C42 C 0.6877(5) 0.1546(4) 0.5367(2) 0.0628(10) Uani 1 1 d .
H42 H 0.7412 0.0956 0.5625 0.075 Uiso 1 1 calc R
C43 C 0.6045(4) 0.2146(4) 0.57504(19) 0.0558(9) Uani 1 1 d .
H43 H 0.6006 0.1982 0.6276 0.067 Uiso 1 1 calc R
C44 C 0.5271(3) 0.2982(4) 0.53785(19) 0.0622(10) Uani 1 1 d .
H44 H 0.4684 0.3392 0.5645 0.075 Uiso 1 1 calc R
C45 C 0.5328(3) 0.3246(4) 0.46031(18) 0.0519(8) Uani 1 1 d .
H45 H 0.4786 0.3832 0.4347 0.062 Uiso 1 1 calc R

loop_
_atom_site_aniso_label
_atom_site_aniso_U_11
_atom_site_aniso_U_22
_atom_site_aniso_U_33
_atom_site_aniso_U_23
_atom_site_aniso_U_13
_atom_site_aniso_U_12
Fe1 0.01887(17) 0.01656(16) 0.02318(17) 0.00217(12) 0.00460(12) 0.00571(12)
P1 0.0189(3) 0.0193(3) 0.0245(3) 0.0026(2) 0.0038(2) 0.0056(2)
P2 0.0222(3) 0.0194(3) 0.0265(3) -0.0008(2) 0.0048(2) 0.0057(2)
C1 0.0208(11) 0.0230(11) 0.0281(12) -0.0004(9) 0.0050(9) 0.0021(9)
O2 0.0356(10) 0.0263(9) 0.0544(12) 0.0055(8) 0.0065(8) 0.0151(8)
C3 0.0260(12) 0.0250(11) 0.0288(12) 0.0042(9) 0.0055(9) 0.0092(9)
O4 0.0401(11) 0.0595(13) 0.0455(11) 0.0134(10) 0.0242(9) 0.0192(10)
C5 0.0223(11) 0.0192(10) 0.0312(12) 0.0061(9) 0.0113(9) 0.0071(9)
C6 0.0357(14) 0.0256(12) 0.0522(16) 0.0178(11) 0.0196(12) 0.0162(11)
C11 0.0292(13) 0.0351(13) 0.0398(14) 0.0156(11) 0.0114(11) 0.0155(11)
C12 0.0251(11) 0.0225(11) 0.0320(12) 0.0064(9) 0.0092(9) 0.0079(9)
O13 0.0335(9) 0.0237(8) 0.0329(9) 0.0046(7) -0.0024(7) 0.0086(7)
C14 0.0279(12) 0.0234(11) 0.0226(11) 0.0029(9) 0.0059(9) 0.0058(9)
C15 0.0352(14) 0.0498(16) 0.0312(14) -0.0066(12) 0.0030(11) 0.0091(13)
C16 0.0503(18) 0.0535(18) 0.0325(15) -0.0149(13) 0.0044(13) 0.0022(15)
C17 0.067(2) 0.0368(14) 0.0329(14) -0.0046(12) 0.0228(14) 0.0107(14)
C18 0.0493(16) 0.0389(14) 0.0443(16) 0.0062(12) 0.0271(13) 0.0164(13)
C19 0.0317(13) 0.0294(12) 0.0319(13) 0.0021(10) 0.0124(10) 0.0081(10)
C20 0.0194(11) 0.0258(11) 0.0305(12) -0.0060(9) 0.0060(9) 0.0039(9)
C21 0.0340(14) 0.0299(13) 0.0498(16) 0.0037(11) 0.0192(12) 0.0072(11)
C22 0.0530(19) 0.0348(14) 0.0582(19) -0.0036(13) 0.0327(15) -0.0061(13)
C23 0.0359(17) 0.067(2) 0.065(2) -0.0211(18) 0.0284(16) -0.0144(16)
C24 0.0220(14) 0.092(3) 0.067(2) -0.013(2) 0.0126(14) 0.0142(16)
C25 0.0272(13) 0.0515(17) 0.0433(16) -0.0040(13) 0.0019(11) 0.0148(12)
C31 0.0365(14) 0.0199(11) 0.0506(16) 0.0078(11) 0.0171(12) 0.0105(10)
C32 0.0257(12) 0.0236(11) 0.0355(13) 0.0039(10) 0.0098(10) 0.0097(9)
O33 0.0371(10) 0.0196(8) 0.0435(10) -0.0047(7) -0.0029(8) 0.0103(7)
C34 0.0251(12) 0.0265(11) 0.0296(12) 0.0041(9) 0.0076(9) 0.0027(9)
C35 0.0262(12) 0.0387(14) 0.0349(14) -0.0016(11) 0.0059(10) 0.0059(11)
C36 0.0315(14) 0.0551(17) 0.0478(17) 0.0045(14) 0.0162(13) 0.0123(13)
C37 0.0241(13) 0.072(2) 0.0473(17) 0.0113(15) 0.0121(12) 0.0021(14)
C38 0.0301(15) 0.070(2) 0.0459(17) -0.0093(16) 0.0089(13) -0.0164(14)
C39 0.0335(14) 0.0493(16) 0.0368(15) -0.0087(13) 0.0129(12) -0.0104(12)
C40 0.0211(11) 0.0292(12) 0.0257(11) -0.0054(9) 0.0052(9) -0.0007(9)
C41 0.0572(18) 0.0399(15) 0.0350(14) 0.0084(12) 0.0189(13) 0.0190(14)
C42 0.098(3) 0.0544(19) 0.0435(18) 0.0193(15) 0.0264(19) 0.024(2)
C43 0.059(2) 0.0581(19) 0.0374(16) 0.0026(15) 0.0224(15) -0.0092(16)
C44 0.0330(16) 0.102(3) 0.0420(17) -0.0194(19) 0.0180(13) 0.0070(18)
C45 0.0376(16) 0.081(2) 0.0374(15) -0.0123(15) 0.0065(12) 0.0276(16)

loop_
_atom_type_symbol
_atom_type_description
_atom_type_scat_dispersion_real
_atom_type_scat_dispersion_imag
_atom_type_scat_source
C C 0.0033 0.0016 'International Tables Vol C Tables 4.2.6.8 and 6.1.1.4'
H H 0 0 'International Tables Vol C Tables 4.2.6.8 and 6.1.1.4'
O O 0.0106 0.006 'International Tables Vol C Tables 4.2.6.8 and 6.1.1.4'
P P 0.1023 0.0942 'International Tables Vol C Tables 4.2.6.8 and 6.1.1.4'
Fe Fe 0.3463 0.8444 'International Tables Vol C Tables 4.2.6.8 and 6.1.1.4'

loop_
_geom_angle_atom_site_label_1
_geom_angle_atom_site_label_2
_geom_angle_atom_site_label_3
_geom_angle
C1 Fe1 C3 101.51(10)
C1 Fe1 C5 165.47(9)
C3 Fe1 C5 92.86(9)
C1 Fe1 P1 100.98(7)
C3 Fe1 P1 93.08(8)
C5 Fe1 P1 80.19(7)
C1 Fe1 P2 96.71(7)
C3 Fe1 P2 92.45(8)
C5 Fe1 P2 80.36(7)
P1 Fe1 P2 160.01(3)
C1 Fe1 H1 81.7(12)
C3 Fe1 H1 176.7(12)
C5 Fe1 H1 83.9(12)
P1 Fe1 H1 86.7(12)
P2 Fe1 H1 86.7(12)
O13 P1 C14 102.96(10)
O13 P1 C20 102.10(10)
C14 P1 C20 102.12(10)
O13 P1 Fe1 107.86(6)
C14 P1 Fe1 123.20(8)
C20 P1 Fe1 116.03(8)
O33 P2 C40 102.36(11)
O33 P2 C34 103.54(10)
C40 P2 C34 102.71(11)
O33 P2 Fe1 107.32(7)
C40 P2 Fe1 115.83(8)
C34 P2 Fe1 122.71(8)
O2 C1 Fe1 176.6(2)
O4 C3 Fe1 177.2(2)
C32 C5 C12 116.4(2)
C32 C5 Fe1 121.47(17)
C12 C5 Fe1 122.01(16)
C11 C6 C31 121.2(2)
C11 C6 H6 119.4
C31 C6 H6 119.4
C12 C11 C6 117.7(2)
C12 C11 H11 121.1
C6 C11 H11 121.1
C11 C12 C5 123.4(2)
C11 C12 O13 119.8(2)
C5 C12 O13 116.83(19)
C12 O13 P1 112.44(14)
C19 C14 C15 119.2(2)
C19 C14 P1 119.90(18)
C15 C14 P1 120.84(19)
C16 C15 C14 120.1(3)
C16 C15 H15 120
C14 C15 H15 120
C17 C16 C15 120.2(3)
C17 C16 H16 119.9
C15 C16 H16 119.9
C18 C17 C16 120.2(2)
C18 C17 H17 119.9
C16 C17 H17 119.9
C17 C18 C19 120.0(3)
C17 C18 H18 120
C19 C18 H18 120
C14 C19 C18 120.3(2)
C14 C19 H19 119.8
C18 C19 H19 119.8
C25 C20 C21 119.2(2)
C25 C20 P1 122.1(2)
C21 C20 P1 118.49(18)
C22 C21 C20 121.0(3)
C22 C21 H21 119.5
C20 C21 H21 119.5
C23 C22 C21 119.2(3)
C23 C22 H22 120.4
C21 C22 H22 120.4
C22 C23 C24 120.7(3)
C22 C23 H23 119.6
C24 C23 H23 119.6
C23 C24 C25 120.3(3)
C23 C24 H24 119.8
C25 C24 H24 119.8
C20 C25 C24 119.5(3)
C20 C25 H25 120.2
C24 C25 H25 120.2
C32 C31 C6 118.2(2)
C32 C31 H31 120.9
C6 C31 H31 120.9
C31 C32 C5 123.1(2)
C31 C32 O33 119.9(2)
C5 C32 O33 117.0(2)
C32 O33 P2 112.34(14)
C35 C34 C39 119.1(2)
C35 C34 P2 121.29(18)
C39 C34 P2 119.59(19)
C34 C35 C36 120.2(2)
C34 C35 H35 119.9
C36 C35 H35 119.9
C37 C36 C35 120.0(3)
C37 C36 H36 120
C35 C36 H36 120
C36 C37 C38 120.3(3)
C36 C37 H37 119.9
C38 C37 H37 119.9
C39 C38 C37 119.8(3)
C39 C38 H38 120.1
C37 C38 H38 120.1
C38 C39 C34 120.5(3)
C38 C39 H39 119.8
C34 C39 H39 119.8
C41 C40 C45 118.7(3)
C41 C40 P2 118.12(18)
C45 C40 P2 122.7(2)
C40 C41 C42 121.1(3)
C40 C41 H41 119.4
C42 C41 H41 119.4
C43 C42 C41 120.3(3)
C43 C42 H42 119.8
C41 C42 H42 119.8
C44 C43 C42 119.8(3)
C44 C43 H43 120.1
C42 C43 H43 120.1
C43 C44 C45 120.8(3)
C43 C44 H44 119.6
C45 C44 H44 119.6
C40 C45 C44 119.3(3)
C40 C45 H45 120.3
C44 C45 H45 120.3

loop_
_geom_bond_atom_site_label_1
_geom_bond_atom_site_label_2
_geom_bond_distance
Fe1 C1 1.774(2)
Fe1 C3 1.797(2)
Fe1 C5 1.982(2)
Fe1 P1 2.1710(6)
Fe1 P2 2.1714(6)
Fe1 H1 1.49(2)
P1 O13 1.6492(17)
P1 C14 1.815(2)
P1 C20 1.821(2)
P2 O33 1.6451(17)
P2 C40 1.818(2)
P2 C34 1.821(2)
C1 O2 1.141(3)
C3 O4 1.141(3)
C5 C32 1.388(3)
C5 C12 1.389(3)
C6 C11 1.393(4)
C6 C31 1.394(4)
C6 H6 0.95
C11 C12 1.387(3)
C11 H11 0.95
C12 O13 1.404(3)
C14 C19 1.389(3)
C14 C15 1.393(4)
C15 C16 1.390(4)
C15 H15 0.95
C16 C17 1.377(4)
C16 H16 0.95
C17 C18 1.378(4)
C17 H17 0.95
C18 C19 1.391(3)
C18 H18 0.95
C19 H19 0.95
C20 C25 1.387(3)
C20 C21 1.393(4)
C21 C22 1.383(4)
C21 H21 0.95
C22 C23 1.371(5)
C22 H22 0.95
C23 C24 1.381(5)
C23 H23 0.95
C24 C25 1.387(4)
C24 H24 0.95
C25 H25 0.95
C31 C32 1.381(3)
C31 H31 0.95
C32 O33 1.403(3)
C34 C35 1.383(3)
C34 C39 1.396(4)
C35 C36 1.397(4)
C35 H35 0.95
C36 C37 1.373(4)
C36 H36 0.95
C37 C38 1.385(4)
C37 H37 0.95
C38 C39 1.384(4)
C38 H38 0.95
C39 H39 0.95
C40 C41 1.377(4)
C40 C45 1.387(4)
C41 C42 1.383(4)
C41 H41 0.95
C42 C43 1.363(5)
C42 H42 0.95
C43 C44 1.360(5)
C43 H43 0.95
C44 C45 1.407(5)
C44 H44 0.95
C45 H45 0.95

loop_
_geom_torsion_atom_site_label_1
_geom_torsion_atom_site_label_2
_geom_torsion_atom_site_label_3
_geom_torsion_atom_site_label_4
_geom_torsion
C1 Fe1 P1 O13 -158.33(10)
C3 Fe1 P1 O13 99.32(10)
C5 Fe1 P1 O13 6.94(9)
P2 Fe1 P1 O13 -6.55(11)
C1 Fe1 P1 C14 -38.83(12)
C3 Fe1 P1 C14 -141.18(11)
C5 Fe1 P1 C14 126.44(11)
P2 Fe1 P1 C14 112.95(11)
C1 Fe1 P1 C20 87.94(11)
C3 Fe1 P1 C20 -14.41(11)
C5 Fe1 P1 C20 -106.79(10)
P2 Fe1 P1 C20 -120.28(11)
C1 Fe1 P2 O33 175.31(10)
C3 Fe1 P2 O33 -82.80(10)
C5 Fe1 P2 O33 9.69(9)
P1 Fe1 P2 O33 23.17(11)
C1 Fe1 P2 C40 -71.11(12)
C3 Fe1 P2 C40 30.78(12)
C5 Fe1 P2 C40 123.27(11)
P1 Fe1 P2 C40 136.75(11)
C1 Fe1 P2 C34 55.85(12)
C3 Fe1 P2 C34 157.74(12)
C5 Fe1 P2 C34 -109.77(11)
P1 Fe1 P2 C34 -96.28(12)
C1 Fe1 C5 C32 -85.4(4)
C3 Fe1 C5 C32 86.10(19)
P1 Fe1 C5 C32 178.74(18)
P2 Fe1 C5 C32 -5.90(17)
C1 Fe1 C5 C12 90.2(4)
C3 Fe1 C5 C12 -98.31(19)
P1 Fe1 C5 C12 -5.67(17)
P2 Fe1 C5 C12 169.69(18)
C31 C6 C11 C12 1.4(4)
C6 C11 C12 C5 -1.2(3)
C6 C11 C12 O13 -179.2(2)
C32 C5 C12 C11 -0.1(3)
Fe1 C5 C12 C11 -175.91(17)
C32 C5 C12 O13 177.89(19)
Fe1 C5 C12 O13 2.1(3)
C11 C12 O13 P1 -177.40(17)
C5 C12 O13 P1 4.5(3)
C14 P1 O13 C12 -139.78(16)
C20 P1 O13 C12 114.57(16)
Fe1 P1 O13 C12 -8.15(16)
O13 P1 C14 C19 108.54(19)
C20 P1 C14 C19 -145.83(19)
Fe1 P1 C14 C19 -13.2(2)
O13 P1 C14 C15 -74.3(2)
C20 P1 C14 C15 31.4(2)
Fe1 P1 C14 C15 163.96(18)
C19 C14 C15 C16 0.1(4)
P1 C14 C15 C16 -177.1(2)
C14 C15 C16 C17 0.5(5)
C15 C16 C17 C18 -0.7(5)
C16 C17 C18 C19 0.3(4)
C15 C14 C19 C18 -0.4(4)
P1 C14 C19 C18 176.82(19)
C17 C18 C19 C14 0.2(4)
O13 P1 C20 C25 -6.7(2)
C14 P1 C20 C25 -113.0(2)
Fe1 P1 C20 C25 110.2(2)
O13 P1 C20 C21 177.58(19)
C14 P1 C20 C21 71.3(2)
Fe1 P1 C20 C21 -65.4(2)
C25 C20 C21 C22 0.6(4)
P1 C20 C21 C22 176.4(2)
C20 C21 C22 C23 -0.8(4)
C21 C22 C23 C24 0.9(5)
C22 C23 C24 C25 -0.9(5)
C21 C20 C25 C24 -0.5(4)
P1 C20 C25 C24 -176.2(2)
C23 C24 C25 C20 0.6(5)
C11 C6 C31 C32 -0.2(4)
C6 C31 C32 C5 -1.3(4)
C6 C31 C32 O33 176.8(2)
C12 C5 C32 C31 1.4(3)
Fe1 C5 C32 C31 177.23(18)
C12 C5 C32 O33 -176.73(19)
Fe1 C5 C32 O33 -0.9(3)
C31 C32 O33 P2 -168.38(18)
C5 C32 O33 P2 9.8(3)
C40 P2 O33 C32 -135.55(16)
C34 P2 O33 C32 117.92(17)
Fe1 P2 O33 C32 -13.18(17)
O33 P2 C34 C35 -117.2(2)
C40 P2 C34 C35 136.6(2)
Fe1 P2 C34 C35 4.1(2)
O33 P2 C34 C39 62.7(2)
C40 P2 C34 C39 -43.6(2)
Fe1 P2 C34 C39 -176.11(19)
C39 C34 C35 C36 0.1(4)
P2 C34 C35 C36 179.9(2)
C34 C35 C36 C37 -0.8(4)
C35 C36 C37 C38 0.6(5)
C36 C37 C38 C39 0.2(5)
C37 C38 C39 C34 -0.8(5)
C35 C34 C39 C38 0.7(4)
P2 C34 C39 C38 -179.1(3)
O33 P2 C40 C41 -160.7(2)
C34 P2 C40 C41 -53.5(2)
Fe1 P2 C40 C41 82.9(2)
O33 P2 C40 C45 27.8(2)
C34 P2 C40 C45 134.9(2)
Fe1 P2 C40 C45 -88.6(2)
C45 C40 C41 C42 -0.4(4)
P2 C40 C41 C42 -172.4(3)
C40 C41 C42 C43 0.0(5)
C41 C42 C43 C44 0.5(5)
C42 C43 C44 C45 -0.6(5)
C41 C40 C45 C44 0.4(4)
P2 C40 C45 C44 171.9(2)
C43 C44 C45 C40 0.1(5)

loop_
_platon_squeeze_void_nr
_platon_squeeze_void_average_x
_platon_squeeze_void_average_y
_platon_squeeze_void_average_z
_platon_squeeze_void_volume
_platon_squeeze_void_count_electrons
_platon_squeeze_void_content
1 0.000 0.000 0.500 179 27 ' '
